data_1546738
loop_
_publ_author_name
'Hou, Ji-Qin'
'Guo, Cui'
'Zhao, Jian-Juan'
'Dong, Yang-Yang'
'Hu, Xiao-Long'
'He, Qi-Wei'
'Zhang, Bao-Bao'
'Yan, Ming'
'Wang, Hao'

_publ_section_title
;
 Anti-inflammatory Meroterpenoids from Baeckea frutescens.
;
_journal_issue 8
_journal_name_full 'Journal of natural products'
_journal_page_first 2204
_journal_page_last 2214
_journal_paper_doi 10.1021/acs.jnatprod.7b00042
_journal_volume 80
_journal_year 2017
_chemical_absolute_configuration ad
_chemical_formula_sum 'C29 H44 O3'
_chemical_formula_weight 440.64
_chemical_name_systematic
;
 ?
;
_space_group_crystal_system monoclinic
_space_group_IT_number 4
_space_group_name_Hall 'P 2yb'
_space_group_name_H-M_alt 'P 1 21 1'
_symmetry_space_group_name_Hall 'P 2yb'
_symmetry_space_group_name_H-M 'P 1 21 1'
_atom_sites_solution_hydrogens geom
_audit_creation_method SHELXL-2013
_cell_angle_alpha 90
_cell_angle_beta 112.703(2)
_cell_angle_gamma 90
_cell_formula_units_Z 2
_cell_length_a 14.1074(2)
_cell_length_b 5.82670(10)
_cell_length_c 17.4282(2)
_cell_measurement_reflns_used 9266
_cell_measurement_temperature 291(2)
_cell_measurement_theta_max 71.2040
_cell_measurement_theta_min 5.1160
_cell_volume 1321.59(4)
_computing_cell_refinement 'CrysAlisPro (Rigaku OD, 2015)'
_computing_data_collection 'CrysAlisPro (Rigaku OD, 2015)'
_computing_data_reduction 'CrysAlisPro (Rigaku OD, 2015)'
_computing_molecular_graphics 'Ortep-3 (L. J. Farrugia, 2001)'
_computing_publication_material SHELXL-97
_computing_structure_refinement 'SHELXL-97 (Sheldrick, 1997)'
_computing_structure_solution 'SHELXS-97 (Sheldrick, 1997)'
_diffrn_ambient_temperature 291(2)
_diffrn_detector_area_resol_mean 5.2169
_diffrn_measured_fraction_theta_full 0.999
_diffrn_measured_fraction_theta_max 0.982
_diffrn_measurement_device_type 'SuperNova, Dual, Cu at zero, AtlasS2'
_diffrn_measurement_method '\w scans'
_diffrn_radiation_type CuK\a
_diffrn_radiation_wavelength 1.54184
_diffrn_reflns_av_R_equivalents 0.0158
_diffrn_reflns_av_unetI/netI 0.0162
_diffrn_reflns_Laue_measured_fraction_full 0.999
_diffrn_reflns_Laue_measured_fraction_max 0.982
_diffrn_reflns_limit_h_max 16
_diffrn_reflns_limit_h_min -17
_diffrn_reflns_limit_k_max 6
_diffrn_reflns_limit_k_min -6
_diffrn_reflns_limit_l_max 18
_diffrn_reflns_limit_l_min -21
_diffrn_reflns_number 10953
_diffrn_reflns_point_group_measured_fraction_full 0.950
_diffrn_reflns_point_group_measured_fraction_max 0.922
_diffrn_reflns_theta_full 67.684
_diffrn_reflns_theta_max 71.302
_diffrn_reflns_theta_min 3.396
_diffrn_source 'micro-focus sealed X-ray tube'
_exptl_absorpt_coefficient_mu 0.537
_exptl_absorpt_correction_T_max 1.00000
_exptl_absorpt_correction_T_min 0.70032
_exptl_absorpt_correction_type multi-scan
_exptl_absorpt_process_details
;
CrysAlisPro 1.171.38.43f (Rigaku Oxford Diffraction, 2015)
Empirical absorption correction using spherical harmonics,
 implemented in SCALE3 ABSPACK scaling algorithm.
;
_exptl_crystal_density_diffrn 1.107
_exptl_crystal_description block
_exptl_crystal_F_000 484
_exptl_crystal_size_max 0.220
_exptl_crystal_size_mid 0.200
_exptl_crystal_size_min 0.170
_refine_diff_density_max 0.155
_refine_diff_density_min -0.127
_refine_diff_density_rms 0.028
_refine_ls_abs_structure_details
;
 Flack x determined using 1903 quotients [(I+)-(I-)]/[(I+)+(I-)]
 (Parsons and Flack (2004), Acta Cryst. A60, s61).
;
_refine_ls_abs_structure_Flack 0.07(6)
_refine_ls_extinction_coef 0.0151(11)
_refine_ls_extinction_expression Fc^*^=kFc[1+0.001xFc^2^\l^3^/sin(2\q)]^-1/4^
_refine_ls_extinction_method SHELXL
_refine_ls_goodness_of_fit_ref 1.040
_refine_ls_hydrogen_treatment constr
_refine_ls_matrix_type full
_refine_ls_number_parameters 299
_refine_ls_number_reflns 4734
_refine_ls_number_restraints 1
_refine_ls_restrained_S_all 1.040
_refine_ls_R_factor_all 0.0316
_refine_ls_R_factor_gt 0.0312
_refine_ls_shift/su_max 0.040
_refine_ls_shift/su_mean 0.001
_refine_ls_structure_factor_coef Fsqd
_refine_ls_weighting_details 'w=1/[\s^2^(Fo^2^)+(0.0595P)^2^+0.0808P] where P=(Fo^2^+2Fc^2^)/3'
_refine_ls_weighting_scheme calc
_refine_ls_wR_factor_gt 0.0894
_refine_ls_wR_factor_ref 0.0899
_reflns_Friedel_coverage 0.701
_reflns_Friedel_fraction_full 0.889
_reflns_Friedel_fraction_max 0.849
_reflns_number_gt 4651
_reflns_number_total 4734
_reflns_threshold_expression 'I > 2\s(I)'
_cod_data_source_file np7b00042_si_002.cif
_cod_data_source_block shelxl
_cod_depositor_comments 'Adding full bibliography for 1546738.cif.'
_cod_database_code 1546738
_shelx_space_group_comment
;
The symmetry employed for this shelxl refinement is uniquely defined
by the following loop, which should always be used as a source of
symmetry information in preference to the above space-group names.
They are only intended as comments.
;
_shelx_estimated_absorpt_t_min 0.891
_shelx_estimated_absorpt_t_max 0.914
_shelxl_version_number 2013-4

loop_
_space_group_symop_operation_xyz
'x, y, z'
'-x, y+1/2, -z'

loop_
_atom_site_label
_atom_site_type_symbol
_atom_site_fract_x
_atom_site_fract_y
_atom_site_fract_z
_atom_site_U_iso_or_equiv
_atom_site_adp_type
_atom_site_occupancy
_atom_site_site_symmetry_order
_atom_site_calc_flag
_atom_site_refinement_flags_posn
_atom_site_refinement_flags_adp
O1 O 0.41472(8) 0.5549(2) 0.74389(6) 0.0388(3) Uani 1 1 d . .
O3 O 0.07262(9) 0.5716(3) 0.73134(8) 0.0536(3) Uani 1 1 d . .
O2 O 0.14987(10) 0.2077(3) 0.52041(8) 0.0592(4) Uani 1 1 d . .
C1 C 0.28249(11) 0.4171(3) 0.61973(9) 0.0360(3) Uani 1 1 d . .
C6 C 0.31466(11) 0.5093(3) 0.69632(9) 0.0345(3) Uani 1 1 d . .
C2 C 0.17705(11) 0.3288(3) 0.58316(9) 0.0393(3) Uani 1 1 d . .
C10 C 0.59200(11) 0.5509(3) 0.76801(9) 0.0396(3) Uani 1 1 d . .
H10 H 0.6061 0.6901 0.7485 0.048 Uiso 1 1 calc R U
C7 C 0.49112(11) 0.4373(3) 0.71921(9) 0.0358(3) Uani 1 1 d . .
C14 C 0.49589(12) 0.1839(3) 0.74226(10) 0.0420(4) Uani 1 1 d . .
H14A H 0.4278 0.1172 0.7170 0.050 Uiso 1 1 calc R U
H14B H 0.5406 0.1038 0.7207 0.050 Uiso 1 1 calc R U
C11 C 0.66246(11) 0.4653(3) 0.83731(9) 0.0417(4) Uani 1 1 d . .
C9 C 0.35342(11) 0.3787(3) 0.57423(9) 0.0368(3) Uani 1 1 d . .
H9 H 0.3605 0.2128 0.5689 0.044 Uiso 1 1 calc R U
C3 C 0.10404(11) 0.3805(3) 0.62286(10) 0.0409(4) Uani 1 1 d . .
C8 C 0.46007(11) 0.4758(3) 0.62628(9) 0.0395(3) Uani 1 1 d . .
H8A H 0.5105 0.4040 0.6088 0.047 Uiso 1 1 calc R U
H8B H 0.4604 0.6392 0.6157 0.047 Uiso 1 1 calc R U
C4 C 0.13613(12) 0.5066(3) 0.69202(10) 0.0401(3) Uani 1 1 d . .
C23 C 0.30928(12) 0.4830(4) 0.48509(9) 0.0455(4) Uani 1 1 d . .
H23 H 0.2412 0.4149 0.4561 0.055 Uiso 1 1 calc R U
C5 C 0.24561(12) 0.5807(3) 0.73982(9) 0.0389(3) Uani 1 1 d . .
C12 C 0.64367(13) 0.2550(3) 0.88012(10) 0.0454(4) Uani 1 1 d . .
H12 H 0.6924 0.1378 0.8780 0.054 Uiso 1 1 calc R U
C26 C 0.28234(14) 0.4714(4) 0.82726(9) 0.0496(4) Uani 1 1 d . .
H26A H 0.2837 0.3074 0.8224 0.074 Uiso 1 1 calc R U
H26B H 0.2361 0.5130 0.8534 0.074 Uiso 1 1 calc R U
H26C H 0.3501 0.5259 0.8603 0.074 Uiso 1 1 calc R U
C13 C 0.53609(14) 0.1537(3) 0.83626(11) 0.0481(4) Uani 1 1 d . .
H13A H 0.5379 -0.0086 0.8492 0.058 Uiso 1 1 calc R U
H13B H 0.4893 0.2277 0.8572 0.058 Uiso 1 1 calc R U
C27 C 0.25046(16) 0.8432(4) 0.74789(14) 0.0584(5) Uani 1 1 d . .
H27A H 0.3195 0.8893 0.7812 0.088 Uiso 1 1 calc R U
H27B H 0.2052 0.8935 0.7739 0.088 Uiso 1 1 calc R U
H27C H 0.2297 0.9109 0.6936 0.088 Uiso 1 1 calc R U
C18 C 0.76825(13) 0.5719(4) 0.87698(11) 0.0565(5) Uani 1 1 d . .
H18 H 0.7657 0.7222 0.8510 0.068 Uiso 1 1 calc R U
C24 C 0.29464(17) 0.7402(4) 0.48333(12) 0.0616(5) Uani 1 1 d . .
H24A H 0.2555 0.7800 0.5158 0.092 Uiso 1 1 calc R U
H24B H 0.2586 0.7897 0.4270 0.092 Uiso 1 1 calc R U
H24C H 0.3605 0.8140 0.5061 0.092 Uiso 1 1 calc R U
C25 C 0.37513(18) 0.4140(5) 0.43682(12) 0.0678(6) Uani 1 1 d . .
H25A H 0.4408 0.4886 0.4606 0.102 Uiso 1 1 calc R U
H25B H 0.3413 0.4594 0.3797 0.102 Uiso 1 1 calc R U
H25C H 0.3847 0.2506 0.4398 0.102 Uiso 1 1 calc R U
C29 C -0.00197(13) 0.2794(4) 0.58240(12) 0.0538(5) Uani 1 1 d . .
H29A H -0.0439 0.3785 0.5384 0.081 Uiso 1 1 calc R U
H29B H -0.0321 0.2641 0.6230 0.081 Uiso 1 1 calc R U
H29C H 0.0025 0.1311 0.5600 0.081 Uiso 1 1 calc R U
C15 C 0.66935(15) 0.3051(4) 0.97322(10) 0.0572(5) Uani 1 1 d . .
H15 H 0.6669 0.1590 1.0003 0.069 Uiso 1 1 calc R U
C22 C 0.59299(17) 0.4675(6) 0.98727(13) 0.0710(6) Uani 1 1 d . .
H22A H 0.5818 0.5978 0.9511 0.106 Uiso 1 1 calc R U
H22B H 0.6200 0.5181 1.0441 0.106 Uiso 1 1 calc R U
H22C H 0.5291 0.3890 0.9754 0.106 Uiso 1 1 calc R U
C28 C -0.01189(19) 0.7151(6) 0.68459(16) 0.0789(8) Uani 1 1 d . .
H28A H -0.0048 0.7633 0.6344 0.118 Uiso 1 1 calc R U
H28B H -0.0129 0.8474 0.7171 0.118 Uiso 1 1 calc R U
H28C H -0.0749 0.6313 0.6708 0.118 Uiso 1 1 calc R U
C17 C 0.79380(17) 0.6124(5) 0.97011(13) 0.0711(7) Uani 1 1 d . .
H17A H 0.8645 0.6636 0.9966 0.085 Uiso 1 1 calc R U
H17B H 0.7499 0.7332 0.9762 0.085 Uiso 1 1 calc R U
C16 C 0.77937(17) 0.3983(6) 1.01365(12) 0.0722(7) Uani 1 1 d . .
H16A H 0.7946 0.4333 1.0716 0.087 Uiso 1 1 calc R U
H16B H 0.8273 0.2814 1.0117 0.087 Uiso 1 1 calc R U
C19 C 0.85151(14) 0.4268(6) 0.86143(13) 0.0739(7) Uani 1 1 d . .
H19 H 0.8620 0.2861 0.8945 0.089 Uiso 1 1 calc R U
C20 C 0.8182(2) 0.3577(8) 0.77085(17) 0.1038(12) Uani 1 1 d . .
H20A H 0.7584 0.2619 0.7553 0.156 Uiso 1 1 calc R U
H20B H 0.8728 0.2747 0.7633 0.156 Uiso 1 1 calc R U
H20C H 0.8025 0.4927 0.7366 0.156 Uiso 1 1 calc R U
C21 C 0.95331(18) 0.5534(10) 0.88996(19) 0.1178(15) Uani 1 1 d . .
H21A H 0.9432 0.7015 0.8638 0.177 Uiso 1 1 calc R U
H21B H 1.0013 0.4668 0.8748 0.177 Uiso 1 1 calc R U
H21C H 0.9798 0.5721 0.9493 0.177 Uiso 1 1 calc R U

loop_
_atom_site_aniso_label
_atom_site_aniso_U_11
_atom_site_aniso_U_22
_atom_site_aniso_U_33
_atom_site_aniso_U_23
_atom_site_aniso_U_13
_atom_site_aniso_U_12
O1 0.0352(5) 0.0444(7) 0.0345(5) -0.0059(4) 0.0110(4) -0.0020(4)
O3 0.0468(6) 0.0694(9) 0.0528(7) 0.0107(6) 0.0282(5) 0.0115(6)
O2 0.0500(7) 0.0686(10) 0.0543(7) -0.0238(7) 0.0149(5) -0.0159(6)
C1 0.0350(7) 0.0377(9) 0.0337(7) 0.0001(6) 0.0113(5) 0.0000(6)
C6 0.0332(7) 0.0347(8) 0.0345(7) -0.0002(6) 0.0117(5) -0.0008(6)
C2 0.0373(7) 0.0384(9) 0.0375(7) -0.0013(6) 0.0094(6) -0.0019(6)
C10 0.0375(7) 0.0402(9) 0.0393(7) 0.0039(6) 0.0126(6) -0.0031(6)
C7 0.0318(6) 0.0391(9) 0.0353(7) 0.0020(6) 0.0114(5) 0.0010(6)
C14 0.0425(8) 0.0382(10) 0.0426(8) 0.0011(6) 0.0134(6) -0.0021(7)
C11 0.0363(7) 0.0496(10) 0.0367(7) 0.0021(7) 0.0115(6) -0.0010(7)
C9 0.0376(7) 0.0382(9) 0.0330(7) -0.0033(6) 0.0121(6) -0.0001(6)
C3 0.0351(7) 0.0416(9) 0.0433(8) 0.0088(7) 0.0122(6) 0.0010(6)
C8 0.0366(7) 0.0455(9) 0.0356(7) 0.0030(6) 0.0132(6) -0.0003(6)
C4 0.0395(7) 0.0423(9) 0.0422(7) 0.0092(7) 0.0200(6) 0.0044(6)
C23 0.0435(8) 0.0590(11) 0.0312(7) -0.0007(7) 0.0112(6) 0.0017(7)
C5 0.0432(8) 0.0378(9) 0.0379(7) -0.0015(6) 0.0180(6) 0.0003(6)
C12 0.0434(8) 0.0504(11) 0.0387(8) 0.0094(7) 0.0119(6) 0.0069(7)
C26 0.0513(9) 0.0635(12) 0.0344(7) -0.0017(7) 0.0170(7) 0.0006(8)
C13 0.0518(9) 0.0449(10) 0.0464(9) 0.0109(7) 0.0175(7) -0.0017(7)
C27 0.0664(11) 0.0403(11) 0.0807(13) -0.0074(9) 0.0417(10) -0.0022(9)
C18 0.0401(8) 0.0746(14) 0.0457(9) 0.0055(9) 0.0065(7) -0.0098(9)
C24 0.0646(11) 0.0655(14) 0.0503(10) 0.0147(10) 0.0174(9) 0.0181(10)
C25 0.0848(14) 0.0827(16) 0.0458(10) 0.0027(10) 0.0360(10) 0.0137(12)
C29 0.0376(8) 0.0588(12) 0.0598(10) 0.0098(9) 0.0131(7) -0.0058(8)
C15 0.0568(10) 0.0739(14) 0.0361(8) 0.0117(8) 0.0126(7) 0.0039(9)
C22 0.0684(12) 0.0965(19) 0.0513(10) -0.0110(11) 0.0267(9) -0.0019(12)
C28 0.0741(14) 0.094(2) 0.0832(15) 0.0282(14) 0.0463(12) 0.0428(14)
C17 0.0533(11) 0.0975(19) 0.0512(11) -0.0108(11) 0.0076(9) -0.0163(11)
C16 0.0582(11) 0.109(2) 0.0371(9) 0.0059(11) 0.0049(8) 0.0020(12)
C19 0.0411(9) 0.118(2) 0.0606(11) 0.0101(13) 0.0175(8) 0.0016(12)
C20 0.0643(13) 0.173(4) 0.0813(16) -0.022(2) 0.0355(12) 0.0041(19)
C21 0.0444(12) 0.212(5) 0.0897(19) 0.000(2) 0.0174(12) -0.0219(19)

loop_
_atom_type_symbol
_atom_type_description
_atom_type_scat_dispersion_real
_atom_type_scat_dispersion_imag
_atom_type_scat_source
C C 0.0181 0.0091 'International Tables Vol C Tables 4.2.6.8 and 6.1.1.4'
H H 0.0000 0.0000 'International Tables Vol C Tables 4.2.6.8 and 6.1.1.4'
O O 0.0492 0.0322 'International Tables Vol C Tables 4.2.6.8 and 6.1.1.4'

loop_
_geom_angle_atom_site_label_1
_geom_angle_atom_site_label_2
_geom_angle_atom_site_label_3
_geom_angle
C6 O1 C7 115.81(11)
C4 O3 C28 116.02(14)
C6 C1 C2 117.93(13)
C6 C1 C9 122.73(13)
C2 C1 C9 119.01(13)
C1 C6 O1 123.82(13)
C1 C6 C5 125.03(13)
O1 C6 C5 111.13(12)
O2 C2 C1 120.17(14)
O2 C2 C3 119.89(14)
C1 C2 C3 119.92(13)
C11 C10 C7 124.19(16)
C11 C10 H10 117.9
C7 C10 H10 117.9
O1 C7 C10 105.65(13)
O1 C7 C8 107.41(11)
C10 C7 C8 111.00(12)
O1 C7 C14 109.63(12)
C10 C7 C14 110.00(13)
C8 C7 C14 112.85(14)
C13 C14 C7 110.84(15)
C13 C14 H14A 109.5
C7 C14 H14A 109.5
C13 C14 H14B 109.5
C7 C14 H14B 109.5
H14A C14 H14B 108.1
C10 C11 C12 122.73(15)
C10 C11 C18 121.35(16)
C12 C11 C18 115.91(14)
C1 C9 C8 109.35(12)
C1 C9 C23 111.97(12)
C8 C9 C23 111.68(13)
C1 C9 H9 107.9
C8 C9 H9 107.9
C23 C9 H9 107.9
C4 C3 C2 118.76(14)
C4 C3 C29 124.64(15)
C2 C3 C29 116.58(15)
C7 C8 C9 112.87(12)
C7 C8 H8A 109.0
C9 C8 H8A 109.0
C7 C8 H8B 109.0
C9 C8 H8B 109.0
H8A C8 H8B 107.8
C3 C4 O3 122.91(15)
C3 C4 C5 125.14(14)
O3 C4 C5 111.81(14)
C24 C23 C25 110.93(18)
C24 C23 C9 113.97(15)
C25 C23 C9 110.64(15)
C24 C23 H23 107.0
C25 C23 H23 107.0
C9 C23 H23 107.0
C6 C5 C4 111.51(13)
C6 C5 C27 107.86(15)
C4 C5 C27 109.64(15)
C6 C5 C26 110.30(13)
C4 C5 C26 108.01(13)
C27 C5 C26 109.52(16)
C11 C12 C13 113.31(13)
C11 C12 C15 110.51(16)
C13 C12 C15 112.47(14)
C11 C12 H12 106.7
C13 C12 H12 106.7
C15 C12 H12 106.7
C5 C26 H26A 109.5
C5 C26 H26B 109.5
H26A C26 H26B 109.5
C5 C26 H26C 109.5
H26A C26 H26C 109.5
H26B C26 H26C 109.5
C14 C13 C12 112.24(14)
C14 C13 H13A 109.2
C12 C13 H13A 109.2
C14 C13 H13B 109.2
C12 C13 H13B 109.2
H13A C13 H13B 107.9
C5 C27 H27A 109.5
C5 C27 H27B 109.5
H27A C27 H27B 109.5
C5 C27 H27C 109.5
H27A C27 H27C 109.5
H27B C27 H27C 109.5
C11 C18 C17 109.43(16)
C11 C18 C19 112.06(19)
C17 C18 C19 112.48(17)
C11 C18 H18 107.5
C17 C18 H18 107.5
C19 C18 H18 107.5
C23 C24 H24A 109.5
C23 C24 H24B 109.5
H24A C24 H24B 109.5
C23 C24 H24C 109.5
H24A C24 H24C 109.5
H24B C24 H24C 109.5
C23 C25 H25A 109.5
C23 C25 H25B 109.5
H25A C25 H25B 109.5
C23 C25 H25C 109.5
H25A C25 H25C 109.5
H25B C25 H25C 109.5
C3 C29 H29A 109.5
C3 C29 H29B 109.5
H29A C29 H29B 109.5
C3 C29 H29C 109.5
H29A C29 H29C 109.5
H29B C29 H29C 109.5
C22 C15 C16 111.0(2)
C22 C15 C12 113.06(15)
C16 C15 C12 109.51(15)
C22 C15 H15 107.7
C16 C15 H15 107.7
C12 C15 H15 107.7
C15 C22 H22A 109.5
C15 C22 H22B 109.5
H22A C22 H22B 109.5
C15 C22 H22C 109.5
H22A C22 H22C 109.5
H22B C22 H22C 109.5
O3 C28 H28A 109.5
O3 C28 H28B 109.5
H28A C28 H28B 109.5
O3 C28 H28C 109.5
H28A C28 H28C 109.5
H28B C28 H28C 109.5
C16 C17 C18 112.3(2)
C16 C17 H17A 109.1
C18 C17 H17A 109.1
C16 C17 H17B 109.1
C18 C17 H17B 109.1
H17A C17 H17B 107.9
C17 C16 C15 111.67(17)
C17 C16 H16A 109.3
C15 C16 H16A 109.3
C17 C16 H16B 109.3
C15 C16 H16B 109.3
H16A C16 H16B 107.9
C21 C19 C20 110.1(2)
C21 C19 C18 111.2(3)
C20 C19 C18 112.01(19)
C21 C19 H19 107.8
C20 C19 H19 107.8
C18 C19 H19 107.8
C19 C20 H20A 109.5
C19 C20 H20B 109.5
H20A C20 H20B 109.5
C19 C20 H20C 109.5
H20A C20 H20C 109.5
H20B C20 H20C 109.5
C19 C21 H21A 109.5
C19 C21 H21B 109.5
H21A C21 H21B 109.5
C19 C21 H21C 109.5
H21A C21 H21C 109.5
H21B C21 H21C 109.5

loop_
_geom_bond_atom_site_label_1
_geom_bond_atom_site_label_2
_geom_bond_distance
O1 C6 1.3591(17)
O1 C7 1.4743(18)
O3 C4 1.3746(19)
O3 C28 1.427(2)
O2 C2 1.232(2)
C1 C6 1.345(2)
C1 C2 1.467(2)
C1 C9 1.514(2)
C6 C5 1.506(2)
C2 C3 1.477(2)
C10 C11 1.330(2)
C10 C7 1.501(2)
C10 H10 0.9300
C7 C8 1.5224(19)
C7 C14 1.525(2)
C14 C13 1.523(2)
C14 H14A 0.9700
C14 H14B 0.9700
C11 C12 1.510(2)
C11 C18 1.515(2)
C9 C8 1.534(2)
C9 C23 1.557(2)
C9 H9 0.9800
C3 C4 1.333(2)
C3 C29 1.505(2)
C8 H8A 0.9700
C8 H8B 0.9700
C4 C5 1.507(2)
C23 C24 1.511(3)
C23 C25 1.528(2)
C23 H23 0.9800
C5 C27 1.535(3)
C5 C26 1.545(2)
C12 C13 1.530(2)
C12 C15 1.548(2)
C12 H12 0.9800
C26 H26A 0.9600
C26 H26B 0.9600
C26 H26C 0.9600
C13 H13A 0.9700
C13 H13B 0.9700
C27 H27A 0.9600
C27 H27B 0.9600
C27 H27C 0.9600
C18 C17 1.539(3)
C18 C19 1.553(3)
C18 H18 0.9800
C24 H24A 0.9600
C24 H24B 0.9600
C24 H24C 0.9600
C25 H25A 0.9600
C25 H25B 0.9600
C25 H25C 0.9600
C29 H29A 0.9600
C29 H29B 0.9600
C29 H29C 0.9600
C15 C22 1.523(3)
C15 C16 1.535(3)
C15 H15 0.9800
C22 H22A 0.9600
C22 H22B 0.9600
C22 H22C 0.9600
C28 H28A 0.9600
C28 H28B 0.9600
C28 H28C 0.9600
C17 C16 1.514(4)
C17 H17A 0.9700
C17 H17B 0.9700
C16 H16A 0.9700
C16 H16B 0.9700
C19 C21 1.517(4)
C19 C20 1.518(4)
C19 H19 0.9800
C20 H20A 0.9600
C20 H20B 0.9600
C20 H20C 0.9600
C21 H21A 0.9600
C21 H21B 0.9600
C21 H21C 0.9600

loop_
_geom_torsion_atom_site_label_1
_geom_torsion_atom_site_label_2
_geom_torsion_atom_site_label_3
_geom_torsion_atom_site_label_4
_geom_torsion
C2 C1 C6 O1 166.32(15)
C9 C1 C6 O1 -7.1(2)
C2 C1 C6 C5 -15.2(2)
C9 C1 C6 C5 171.34(15)
C7 O1 C6 C1 -17.6(2)
C7 O1 C6 C5 163.76(13)
C6 C1 C2 O2 -167.17(17)
C9 C1 C2 O2 6.5(2)
C6 C1 C2 C3 11.3(2)
C9 C1 C2 C3 -175.03(15)
C6 O1 C7 C10 168.30(12)
C6 O1 C7 C8 49.75(17)
C6 O1 C7 C14 -73.20(15)
C11 C10 C7 O1 99.54(18)
C11 C10 C7 C8 -144.33(17)
C11 C10 C7 C14 -18.7(2)
O1 C7 C14 C13 -65.23(16)
C10 C7 C14 C13 50.54(17)
C8 C7 C14 C13 175.10(13)
C7 C10 C11 C12 -6.9(3)
C7 C10 C11 C18 171.60(16)
C6 C1 C9 C8 -4.0(2)
C2 C1 C9 C8 -177.37(14)
C6 C1 C9 C23 -128.34(16)
C2 C1 C9 C23 58.30(19)
O2 C2 C3 C4 178.14(17)
C1 C2 C3 C4 -0.3(2)
O2 C2 C3 C29 -0.3(2)
C1 C2 C3 C29 -178.79(15)
O1 C7 C8 C9 -60.50(17)
C10 C7 C8 C9 -175.54(14)
C14 C7 C8 C9 60.44(18)
C1 C9 C8 C7 37.78(18)
C23 C9 C8 C7 162.28(14)
C2 C3 C4 O3 177.14(15)
C29 C3 C4 O3 -4.5(3)
C2 C3 C4 C5 -7.4(2)
C29 C3 C4 C5 170.90(16)
C28 O3 C4 C3 -62.4(3)
C28 O3 C4 C5 121.6(2)
C1 C9 C23 C24 61.79(19)
C8 C9 C23 C24 -61.23(19)
C1 C9 C23 C25 -172.40(17)
C8 C9 C23 C25 64.6(2)
C1 C6 C5 C4 7.9(2)
O1 C6 C5 C4 -173.51(13)
C1 C6 C5 C27 -112.55(19)
O1 C6 C5 C27 66.05(18)
C1 C6 C5 C26 127.88(17)
O1 C6 C5 C26 -53.51(19)
C3 C4 C5 C6 4.2(2)
O3 C4 C5 C6 -179.89(13)
C3 C4 C5 C27 123.61(19)
O3 C4 C5 C27 -60.51(19)
C3 C4 C5 C26 -117.12(18)
O3 C4 C5 C26 58.76(18)
C10 C11 C12 C13 -0.5(2)
C18 C11 C12 C13 -179.10(16)
C10 C11 C12 C15 -127.76(18)
C18 C11 C12 C15 53.6(2)
C7 C14 C13 C12 -59.24(19)
C11 C12 C13 C14 33.2(2)
C15 C12 C13 C14 159.39(17)
C10 C11 C18 C17 129.8(2)
C12 C11 C18 C17 -51.5(3)
C10 C11 C18 C19 -104.7(2)
C12 C11 C18 C19 73.9(2)
C11 C12 C15 C22 70.2(2)
C13 C12 C15 C22 -57.5(2)
C11 C12 C15 C16 -54.2(2)
C13 C12 C15 C16 178.08(18)
C11 C18 C17 C16 52.2(3)
C19 C18 C17 C16 -73.0(3)
C18 C17 C16 C15 -57.5(3)
C22 C15 C16 C17 -68.1(2)
C12 C15 C16 C17 57.5(3)
C11 C18 C19 C21 171.3(2)
C17 C18 C19 C21 -64.9(3)
C11 C18 C19 C20 47.6(3)
C17 C18 C19 C20 171.4(3)
